data_4082682
loop_
_publ_author_name
'Seven, \"Omer'
'Bolte, Michael'
'Lerner, Hans-Wolfram'
'Wagner, Matthias'

_publ_section_title
;
 High-Yield Syntheses and Reactivity Studies of 1,2-Diborylated and
 1,2,4,5-Tetraborylated Benzenes
;
_journal_issue 5
_journal_name_full Organometallics
_journal_page_first 1291
_journal_paper_doi 10.1021/om500104w
_journal_volume 33
_journal_year 2014
_chemical_formula_moiety 'C16 H24 B2 Br2 Li2 O'
_chemical_formula_sum 'C16 H24 B2 Br2 Li2 O'
_chemical_formula_weight 427.67
_chemical_name_systematic ?
_space_group_crystal_system monoclinic
_space_group_IT_number 13
_space_group_name_Hall '-P 2yc'
_space_group_name_H-M_alt 'P 1 2/c 1'
_symmetry_space_group_name_Hall '-P 2yc'
_symmetry_space_group_name_H-M 'P 1 2/c 1'
_atom_sites_solution_hydrogens mixed
_audit_creation_method SHELXL-2013
_cell_angle_alpha 90
_cell_angle_beta 91.600(9)
_cell_angle_gamma 90
_cell_formula_units_Z 4
_cell_length_a 10.5663(10)
_cell_length_b 7.9451(5)
_cell_length_c 23.736(3)
_cell_measurement_reflns_used 11647
_cell_measurement_temperature 173(2)
_cell_measurement_theta_max 26.07
_cell_measurement_theta_min 3.05
_cell_volume 1991.9(3)
_computing_cell_refinement 'X-Area (Stoe & Cie, 2001)'
_computing_data_collection 'X-Area (Stoe & Cie, 2001)'
_computing_data_reduction 'X-Area (Stoe & Cie, 2001)'
_computing_molecular_graphics 'XP in SHELXTL-Plus (Sheldrick, 2008)'
_computing_publication_material SHELXL97
_computing_structure_refinement 'SHELXL (Sheldrick, 2008)'
_computing_structure_solution 'SHELXS (Sheldrick, 2008)'
_diffrn_ambient_temperature 173(2)
_diffrn_measured_fraction_theta_full 0.995
_diffrn_measured_fraction_theta_max 0.991
_diffrn_measurement_device_type 'STOE IPDS II two-circle-diffractometer'
_diffrn_measurement_method \w
_diffrn_radiation_type MoK\a
_diffrn_radiation_wavelength 0.71073
_diffrn_reflns_av_R_equivalents 0.0628
_diffrn_reflns_av_unetI/netI 0.0474
_diffrn_reflns_Laue_measured_fraction_full 0.995
_diffrn_reflns_Laue_measured_fraction_max 0.991
_diffrn_reflns_limit_h_max 12
_diffrn_reflns_limit_h_min -12
_diffrn_reflns_limit_k_max 9
_diffrn_reflns_limit_k_min -9
_diffrn_reflns_limit_l_max 24
_diffrn_reflns_limit_l_min -28
_diffrn_reflns_number 11772
_diffrn_reflns_point_group_measured_fraction_full 0.995
_diffrn_reflns_point_group_measured_fraction_max 0.991
_diffrn_reflns_theta_full 25.000
_diffrn_reflns_theta_max 25.642
_diffrn_reflns_theta_min 3.086
_diffrn_source 'Genix 3D I\mS microfocus X-ray source'
_exptl_absorpt_coefficient_mu 4.066
_exptl_absorpt_correction_T_max 0.581
_exptl_absorpt_correction_T_min 0.356
_exptl_absorpt_correction_type multi-scan
_exptl_absorpt_process_details 'X-Area (Stoe & Cie, 2001)'
_exptl_crystal_colour colourless
_exptl_crystal_density_diffrn 1.426
_exptl_crystal_density_method 'not measured'
_exptl_crystal_description block
_exptl_crystal_F_000 856
_exptl_crystal_size_max 0.320
_exptl_crystal_size_mid 0.280
_exptl_crystal_size_min 0.150
_refine_diff_density_max 0.695
_refine_diff_density_min -0.551
_refine_diff_density_rms 0.070
_refine_ls_extinction_coef 0.0033(6)
_refine_ls_extinction_expression Fc^*^=kFc[1+0.001xFc^2^\l^3^/sin(2\q)]^-1/4^
_refine_ls_extinction_method SHELXL
_refine_ls_goodness_of_fit_ref 1.018
_refine_ls_hydrogen_treatment mixed
_refine_ls_matrix_type full
_refine_ls_number_parameters 233
_refine_ls_number_reflns 3738
_refine_ls_number_restraints 0
_refine_ls_restrained_S_all 1.018
_refine_ls_R_factor_all 0.0520
_refine_ls_R_factor_gt 0.0371
_refine_ls_shift/su_max 0.002
_refine_ls_shift/su_mean 0.000
_refine_ls_structure_factor_coef Fsqd
_refine_ls_weighting_details 'w=1/[\s^2^(Fo^2^)+(0.0483P)^2^] where P=(Fo^2^+2Fc^2^)/3'
_refine_ls_weighting_scheme calc
_refine_ls_wR_factor_gt 0.0842
_refine_ls_wR_factor_ref 0.0889
_reflns_Friedel_coverage 0.000
_reflns_number_gt 3021
_reflns_number_total 3738
_reflns_threshold_expression 'I > 2\s(I)'
_cod_data_source_file om500104w_si_001.cif
_cod_data_source_block wa1762
_cod_database_code 4082682
_shelx_space_group_comment
; 
The symmetry employed for this shelxl refinement is uniquely defined 
by the following loop, which should always be used as a source of 
symmetry information in preference to the above space-group names. 
They are only intended as comments. 
;
_shelx_estimated_absorpt_t_min 0.356
_shelx_estimated_absorpt_t_max 0.581
_shelxl_version_number 2013-3

loop_
_space_group_symop_operation_xyz
'x, y, z'
'-x, y, -z+1/2'
'-x, -y, -z'
'x, -y, z-1/2'

loop_
_atom_site_label
_atom_site_type_symbol
_atom_site_fract_x
_atom_site_fract_y
_atom_site_fract_z
_atom_site_U_iso_or_equiv
_atom_site_adp_type
_atom_site_occupancy
_atom_site_site_symmetry_order
_atom_site_calc_flag
_atom_site_refinement_flags_posn
_atom_site_refinement_flags_adp
Li1 Li 0.3868(5) 0.5107(9) 0.4512(3) 0.0448(15) Uani 1 1 d . .
Li2 Li 0.5986(5) 0.1336(7) 0.4725(2) 0.0364(12) Uani 1 1 d . .
B1 B 0.6161(3) 0.4378(4) 0.44521(15) 0.0252(7) Uani 1 1 d . .
H1A H 0.674(3) 0.363(4) 0.4809(15) 0.034(9) Uiso 1 1 d . .
H1B H 0.533(3) 0.352(4) 0.4302(14) 0.026(8) Uiso 1 1 d . .
H1C H 0.575(3) 0.557(4) 0.4647(15) 0.037(9) Uiso 1 1 d . .
B2 B 0.5755(3) 0.0377(4) 0.56929(16) 0.0275(7) Uani 1 1 d . .
H2A H 0.580(3) 0.171(4) 0.5543(14) 0.024(8) Uiso 1 1 d . .
H2B H 0.475(3) 0.018(4) 0.5809(16) 0.038(9) Uiso 1 1 d . .
H2C H 0.600(3) -0.047(4) 0.5343(15) 0.033(9) Uiso 1 1 d . .
Br1 Br 0.79740(3) 0.14939(4) 0.39157(2) 0.04270(13) Uani 1 1 d . .
Br2 Br 0.87365(3) 0.11787(5) 0.55637(2) 0.04459(14) Uani 1 1 d . .
O1 O 0.2519(2) 0.4628(3) 0.40006(11) 0.0393(6) Uani 1 1 d . .
C21 C 0.2528(4) 0.5048(5) 0.34126(17) 0.0493(9) Uani 1 1 d . .
H21D H 0.1939 0.5994 0.3335 0.059 Uiso 1 1 calc R U
H21E H 0.2238 0.4069 0.3186 0.059 Uiso 1 1 calc R U
C22 C 0.3828(4) 0.5533(6) 0.32496(18) 0.0552(10) Uani 1 1 d . .
H22D H 0.3824 0.5821 0.2848 0.083 Uiso 1 1 calc R U
H22E H 0.4408 0.4589 0.3321 0.083 Uiso 1 1 calc R U
H22F H 0.4110 0.6509 0.3472 0.083 Uiso 1 1 calc R U
C23 C 0.1299(3) 0.4008(5) 0.4162(2) 0.0503(10) Uani 1 1 d . .
H23A H 0.1067 0.3012 0.3931 0.060 Uiso 1 1 calc R U
H23B H 0.0649 0.4887 0.4093 0.060 Uiso 1 1 calc R U
C24 C 0.1337(4) 0.3547(6) 0.4762(2) 0.0662(13) Uani 1 1 d . .
H24A H 0.0505 0.3129 0.4869 0.099 Uiso 1 1 calc R U
H24B H 0.1560 0.4538 0.4990 0.099 Uiso 1 1 calc R U
H24C H 0.1973 0.2665 0.4828 0.099 Uiso 1 1 calc R U
C1 C 0.7045(3) 0.4884(4) 0.39415(13) 0.0255(6) Uani 1 1 d . .
C2 C 0.7838(3) 0.3787(4) 0.36644(13) 0.0282(6) Uani 1 1 d . .
C3 C 0.8571(3) 0.4243(5) 0.32128(14) 0.0385(8) Uani 1 1 d . .
H3 H 0.9102 0.3440 0.3040 0.046 Uiso 1 1 calc R U
C4 C 0.8518(3) 0.5866(5) 0.30197(14) 0.0440(9) Uani 1 1 d . .
H4 H 0.9002 0.6193 0.2707 0.053 Uiso 1 1 calc R U
C5 C 0.7759(3) 0.7023(5) 0.32809(15) 0.0432(8) Uani 1 1 d . .
H5 H 0.7725 0.8154 0.3152 0.052 Uiso 1 1 calc R U
C6 C 0.7044(3) 0.6527(4) 0.37332(15) 0.0367(8) Uani 1 1 d . .
H6 H 0.6530 0.7343 0.3909 0.044 Uiso 1 1 calc R U
C11 C 0.6679(3) 0.0080(4) 0.62312(13) 0.0268(6) Uani 1 1 d . .
C12 C 0.7966(3) 0.0413(4) 0.62377(14) 0.0287(6) Uani 1 1 d . .
C13 C 0.8772(3) 0.0219(4) 0.67115(15) 0.0342(7) Uani 1 1 d . .
H13 H 0.9647 0.0483 0.6695 0.041 Uiso 1 1 calc R U
C14 C 0.8263(3) -0.0361(5) 0.71999(15) 0.0416(8) Uani 1 1 d . .
H14 H 0.8790 -0.0507 0.7527 0.050 Uiso 1 1 calc R U
C15 C 0.6997(3) -0.0733(5) 0.72189(15) 0.0443(8) Uani 1 1 d . .
H15 H 0.6651 -0.1143 0.7558 0.053 Uiso 1 1 calc R U
C16 C 0.6220(3) -0.0509(4) 0.67431(15) 0.0372(7) Uani 1 1 d . .
H16 H 0.5344 -0.0764 0.6766 0.045 Uiso 1 1 calc R U

loop_
_atom_site_aniso_label
_atom_site_aniso_U_11
_atom_site_aniso_U_22
_atom_site_aniso_U_33
_atom_site_aniso_U_23
_atom_site_aniso_U_13
_atom_site_aniso_U_12
Li1 0.030(3) 0.073(4) 0.031(3) -0.012(3) 0.003(2) 0.007(3)
Li2 0.047(3) 0.028(3) 0.034(3) -0.002(2) 0.002(2) -0.005(2)
B1 0.0284(15) 0.0249(16) 0.0227(17) 0.0014(14) 0.0088(13) 0.0014(12)
B2 0.0298(16) 0.0268(18) 0.0259(18) -0.0009(14) -0.0010(13) 0.0007(12)
Br1 0.0442(2) 0.0344(2) 0.0502(2) -0.00294(16) 0.01511(15) 0.01078(14)
Br2 0.03845(19) 0.0525(2) 0.0434(2) 0.01343(17) 0.01143(14) -0.00039(14)
O1 0.0390(12) 0.0391(13) 0.0393(14) -0.0094(11) -0.0074(10) 0.0037(9)
C21 0.059(2) 0.050(2) 0.038(2) -0.0095(19) -0.0119(17) 0.0129(17)
C22 0.074(3) 0.056(3) 0.035(2) 0.0032(19) -0.0044(18) 0.000(2)
C23 0.0348(18) 0.046(2) 0.070(3) -0.016(2) -0.0052(17) -0.0047(15)
C24 0.047(2) 0.067(3) 0.085(4) 0.001(3) 0.007(2) -0.0214(19)
C1 0.0245(13) 0.0312(15) 0.0209(15) 0.0009(13) 0.0035(11) -0.0004(11)
C2 0.0249(13) 0.0376(17) 0.0220(15) -0.0052(13) 0.0011(11) -0.0019(11)
C3 0.0295(15) 0.060(2) 0.0268(18) -0.0135(16) 0.0077(13) -0.0064(14)
C4 0.0417(18) 0.068(3) 0.0229(18) 0.0033(17) 0.0119(14) -0.0157(17)
C5 0.053(2) 0.045(2) 0.033(2) 0.0119(16) 0.0094(15) -0.0092(16)
C6 0.0429(17) 0.0334(18) 0.0346(19) 0.0067(15) 0.0142(14) -0.0008(13)
C11 0.0301(14) 0.0238(14) 0.0268(17) -0.0027(12) 0.0023(12) 0.0032(11)
C12 0.0338(15) 0.0246(15) 0.0277(17) -0.0015(12) 0.0029(12) 0.0026(11)
C13 0.0300(15) 0.0378(18) 0.0343(19) -0.0046(14) -0.0065(13) 0.0049(12)
C14 0.0475(19) 0.047(2) 0.0291(19) -0.0064(16) -0.0125(15) 0.0088(15)
C15 0.055(2) 0.058(2) 0.0192(17) 0.0046(16) 0.0032(14) 0.0065(17)
C16 0.0372(16) 0.043(2) 0.0313(18) 0.0026(15) 0.0008(13) 0.0010(14)

loop_
_atom_type_symbol
_atom_type_description
_atom_type_scat_dispersion_real
_atom_type_scat_dispersion_imag
_atom_type_scat_source
C C 0.0033 0.0016 'International Tables Vol C Tables 4.2.6.8 and 6.1.1.4'
H H 0.0000 0.0000 'International Tables Vol C Tables 4.2.6.8 and 6.1.1.4'
B B 0.0013 0.0007 'International Tables Vol C Tables 4.2.6.8 and 6.1.1.4'
Br Br -0.2901 2.4595 'International Tables Vol C Tables 4.2.6.8 and 6.1.1.4'
Li Li -0.0003 0.0001 'International Tables Vol C Tables 4.2.6.8 and 6.1.1.4'
O O 0.0106 0.0060 'International Tables Vol C Tables 4.2.6.8 and 6.1.1.4'

loop_
_geom_angle_atom_site_label_1
_geom_angle_atom_site_label_2
_geom_angle_atom_site_label_3
_geom_angle
_geom_angle_site_symmetry_1
_geom_angle_site_symmetry_3
O1 Li1 B1 129.7(3) . 3_666
O1 Li1 B1 129.3(3) . .
B1 Li1 B1 97.7(2) 3_666 .
O1 Li1 Li1 164.9(5) . 3_666
B1 Li1 Li1 48.92(17) 3_666 3_666
B1 Li1 Li1 48.75(16) . 3_666
O1 Li1 Li2 122.7(3) . 3_666
B1 Li1 Li2 48.09(16) 3_666 3_666
B1 Li1 Li2 101.3(2) . 3_666
Li1 Li1 Li2 69.0(2) 3_666 3_666
O1 Li1 H1B 106.3(9) . .
B1 Li1 H1B 111.6(9) 3_666 .
B1 Li1 H1B 27.3(8) . .
Li1 Li1 H1B 66.6(9) 3_666 .
Li2 Li1 H1B 128.2(9) 3_666 .
O1 Li1 H1C 148.7(11) . .
B1 Li1 H1C 81.6(10) 3_666 .
B1 Li1 H1C 26.8(10) . .
Li1 Li1 H1C 37.9(10) 3_666 .
Li2 Li1 H1C 74.6(10) 3_666 .
H1B Li1 H1C 54.0(13) . .
B2 Li2 B2 96.5(2) . 3_656
B2 Li2 B1 123.7(3) . .
B2 Li2 B1 119.0(3) 3_656 .
B2 Li2 Br1 137.2(2) . .
B2 Li2 Br1 107.7(2) 3_656 .
B1 Li2 Br1 74.10(16) . .
B2 Li2 Li2 48.71(17) . 3_656
B2 Li2 Li2 47.79(16) 3_656 3_656
B1 Li2 Li2 141.3(3) . 3_656
Br1 Li2 Li2 140.9(3) . 3_656
B2 Li2 Li1 76.1(2) . 3_666
B2 Li2 Li1 134.6(2) 3_656 3_666
B1 Li2 Li1 47.64(16) . 3_666
Br1 Li2 Li1 107.38(18) . 3_666
Li2 Li2 Li1 110.6(3) 3_656 3_666
B2 Li2 H1A 104.0(11) . .
B2 Li2 H1A 146.4(10) 3_656 .
B1 Li2 H1A 27.8(10) . .
Br1 Li2 H1A 74.4(10) . .
Li2 Li2 H1A 144.1(11) 3_656 .
Li1 Li2 H1A 33.5(10) 3_666 .
B2 Li2 H1B 131.7(9) . .
B2 Li2 H1B 91.9(9) 3_656 .
B1 Li2 H1B 27.2(8) . .
Br1 Li2 H1B 83.2(8) . .
Li2 Li2 H1B 121.4(8) 3_656 .
Li1 Li2 H1B 64.7(9) 3_666 .
H1A Li2 H1B 54.6(13) . .
B2 Li2 H2A 26.7(9) . .
B2 Li2 H2A 112.5(9) 3_656 .
B1 Li2 H2A 96.9(9) . .
Br1 Li2 H2A 137.7(9) . .
Li2 Li2 H2A 67.9(9) 3_656 .
Li1 Li2 H2A 49.5(9) 3_666 .
H1A Li2 H2A 79.5(14) . .
H1B Li2 H2A 107.7(13) . .
B2 Li2 H2C 26.7(10) . .
B2 Li2 H2C 83.9(9) 3_656 .
B1 Li2 H2C 149.1(11) . .
Br1 Li2 H2C 121.0(10) . .
Li2 Li2 H2C 41.7(9) 3_656 .
Li1 Li2 H2C 101.7(10) 3_666 .
H1A Li2 H2C 124.9(15) . .
H1B Li2 H2C 155.6(13) . .
H2A Li2 H2C 53.2(13) . .
C1 B1 Li1 136.8(3) . 3_666
C1 B1 Li1 124.9(3) . .
Li1 B1 Li1 82.3(2) 3_666 .
C1 B1 Li2 119.1(2) . .
Li1 B1 Li2 84.3(2) 3_666 .
Li1 B1 Li2 97.4(2) . .
C1 B1 H1A 111.3(16) . .
Li1 B1 H1A 53.2(17) 3_666 .
Li1 B1 H1A 123.8(16) . .
Li2 B1 H1A 51.4(16) . .
C1 B1 H1B 111.5(16) . .
Li1 B1 H1B 111.7(16) 3_666 .
Li1 B1 H1B 55.1(15) . .
Li2 B1 H1B 56.8(15) . .
H1A B1 H1B 107(2) . .
C1 B1 H1C 109.7(18) . .
Li1 B1 H1C 56.6(18) 3_666 .
Li1 B1 H1C 53.3(16) . .
Li2 B1 H1C 131.1(18) . .
H1A B1 H1C 109(2) . .
H1B B1 H1C 108(2) . .
C11 B2 Li2 136.2(3) . .
C11 B2 Li2 131.9(3) . 3_656
Li2 B2 Li2 83.5(2) . 3_656
C11 B2 H2A 111.2(16) . .
Li2 B2 H2A 53.0(17) . .
Li2 B2 H2A 115.5(16) 3_656 .
C11 B2 H2B 110.2(19) . .
Li2 B2 H2B 113.4(19) . .
Li2 B2 H2B 47.2(19) 3_656 .
H2A B2 H2B 105(2) . .
C11 B2 H2C 111.0(17) . .
Li2 B2 H2C 56.7(18) . .
Li2 B2 H2C 63.4(16) 3_656 .
H2A B2 H2C 109(2) . .
H2B B2 H2C 110(2) . .
C2 Br1 Li2 101.44(14) . .
C21 O1 C23 111.6(3) . .
C21 O1 Li1 123.6(3) . .
C23 O1 Li1 124.3(3) . .
O1 C21 C22 110.1(3) . .
O1 C21 H21D 109.6 . .
C22 C21 H21D 109.6 . .
O1 C21 H21E 109.6 . .
C22 C21 H21E 109.6 . .
H21D C21 H21E 108.1 . .
C21 C22 H22D 109.5 . .
C21 C22 H22E 109.5 . .
H22D C22 H22E 109.5 . .
C21 C22 H22F 109.5 . .
H22D C22 H22F 109.5 . .
H22E C22 H22F 109.5 . .
O1 C23 C24 110.0(3) . .
O1 C23 H23A 109.7 . .
C24 C23 H23A 109.7 . .
O1 C23 H23B 109.7 . .
C24 C23 H23B 109.7 . .
H23A C23 H23B 108.2 . .
C23 C24 H24A 109.5 . .
C23 C24 H24B 109.5 . .
H24A C24 H24B 109.5 . .
C23 C24 H24C 109.5 . .
H24A C24 H24C 109.5 . .
H24B C24 H24C 109.5 . .
C2 C1 C6 114.5(3) . .
C2 C1 B1 125.0(3) . .
C6 C1 B1 120.5(3) . .
C1 C2 C3 124.0(3) . .
C1 C2 Br1 119.3(2) . .
C3 C2 Br1 116.7(2) . .
C4 C3 C2 119.1(3) . .
C4 C3 H3 120.5 . .
C2 C3 H3 120.5 . .
C3 C4 C5 119.7(3) . .
C3 C4 H4 120.1 . .
C5 C4 H4 120.1 . .
C4 C5 C6 119.7(3) . .
C4 C5 H5 120.2 . .
C6 C5 H5 120.2 . .
C5 C6 C1 123.0(3) . .
C5 C6 H6 118.5 . .
C1 C6 H6 118.5 . .
C12 C11 C16 114.7(3) . .
C12 C11 B2 123.8(3) . .
C16 C11 B2 121.5(3) . .
C11 C12 C13 124.3(3) . .
C11 C12 Br2 119.5(2) . .
C13 C12 Br2 116.3(2) . .
C14 C13 C12 118.2(3) . .
C14 C13 H13 120.9 . .
C12 C13 H13 120.9 . .
C13 C14 C15 120.4(3) . .
C13 C14 H14 119.8 . .
C15 C14 H14 119.8 . .
C14 C15 C16 120.0(3) . .
C14 C15 H15 120.0 . .
C16 C15 H15 120.0 . .
C15 C16 C11 122.5(3) . .
C15 C16 H16 118.8 . .
C11 C16 H16 118.8 . .

loop_
_geom_bond_atom_site_label_1
_geom_bond_atom_site_label_2
_geom_bond_distance
_geom_bond_site_symmetry_2
Li1 O1 1.886(6) .
Li1 B1 2.493(7) 3_666
Li1 B1 2.499(6) .
Li1 Li1 3.286(12) 3_666
Li1 Li2 3.357(8) 3_666
Li1 H1B 2.07(3) .
Li1 H1C 2.03(3) .
Li2 B2 2.438(7) .
Li2 B2 2.473(6) 3_656
Li2 B1 2.511(6) .
Li2 Br1 2.889(6) .
Li2 Li2 3.271(11) 3_656
Li2 Li1 3.357(8) 3_666
Li2 H1A 2.00(3) .
Li2 H1B 2.11(3) .
Li2 H2A 1.98(3) .
Li2 H2C 2.05(4) .
B1 C1 1.602(4) .
B1 Li1 2.493(7) 3_666
B1 H1A 1.19(3) .
B1 H1B 1.15(3) .
B1 H1C 1.14(4) .
B2 C11 1.604(5) .
B2 Li2 2.473(6) 3_656
B2 H2A 1.12(3) .
B2 H2B 1.11(3) .
B2 H2C 1.10(4) .
Br1 C2 1.921(3) .
Br2 C12 1.915(3) .
O1 C21 1.435(5) .
O1 C23 1.441(4) .
C21 C22 1.488(6) .
C21 H21D 0.9900 .
C21 H21E 0.9900 .
C22 H22D 0.9800 .
C22 H22E 0.9800 .
C22 H22F 0.9800 .
C23 C24 1.471(7) .
C23 H23A 0.9900 .
C23 H23B 0.9900 .
C24 H24A 0.9800 .
C24 H24B 0.9800 .
C24 H24C 0.9800 .
C1 C2 1.387(4) .
C1 C6 1.396(4) .
C2 C3 1.388(4) .
C3 C4 1.369(6) .
C3 H3 0.9500 .
C4 C5 1.378(5) .
C4 H4 0.9500 .
C5 C6 1.387(5) .
C5 H5 0.9500 .
C6 H6 0.9500 .
C11 C12 1.385(4) .
C11 C16 1.401(5) .
C12 C13 1.400(5) .
C13 C14 1.371(5) .
C13 H13 0.9500 .
C14 C15 1.372(5) .
C14 H14 0.9500 .
C15 C16 1.389(5) .
C15 H15 0.9500 .
C16 H16 0.9500 .

loop_
_geom_torsion_atom_site_label_1
_geom_torsion_atom_site_label_2
_geom_torsion_atom_site_label_3
_geom_torsion_atom_site_label_4
_geom_torsion
_geom_torsion_site_symmetry_1
B1 Li1 O1 C21 152.3(4) 3_666
B1 Li1 O1 C21 -53.3(6) .
Li1 Li1 O1 C21 -129.5(13) 3_666
Li2 Li1 O1 C21 92.3(4) 3_666
B1 Li1 O1 C23 -19.1(6) 3_666
B1 Li1 O1 C23 135.3(4) .
Li1 Li1 O1 C23 59.1(15) 3_666
Li2 Li1 O1 C23 -79.1(4) 3_666
C23 O1 C21 C22 -174.8(3) .
Li1 O1 C21 C22 12.8(5) .
C21 O1 C23 C24 178.4(3) .
Li1 O1 C23 C24 -9.3(5) .
Li1 B1 C1 C2 108.4(4) 3_666
Li1 B1 C1 C2 -131.4(3) .
Li2 B1 C1 C2 -6.7(4) .
Li1 B1 C1 C6 -72.8(5) 3_666
Li1 B1 C1 C6 47.4(4) .
Li2 B1 C1 C6 172.0(3) .
C6 C1 C2 C3 -0.6(5) .
B1 C1 C2 C3 178.2(3) .
C6 C1 C2 Br1 178.5(2) .
B1 C1 C2 Br1 -2.7(4) .
C1 C2 C3 C4 -0.4(5) .
Br1 C2 C3 C4 -179.5(3) .
C2 C3 C4 C5 1.1(5) .
C3 C4 C5 C6 -0.7(5) .
C4 C5 C6 C1 -0.3(6) .
C2 C1 C6 C5 1.0(5) .
B1 C1 C6 C5 -177.9(3) .
Li2 B2 C11 C12 1.8(5) .
Li2 B2 C11 C12 137.6(3) 3_656
Li2 B2 C11 C16 -179.8(3) .
Li2 B2 C11 C16 -44.0(5) 3_656
C16 C11 C12 C13 -1.0(4) .
B2 C11 C12 C13 177.5(3) .
C16 C11 C12 Br2 178.6(2) .
B2 C11 C12 Br2 -2.9(4) .
C11 C12 C13 C14 1.0(5) .
Br2 C12 C13 C14 -178.6(3) .
C12 C13 C14 C15 -0.2(5) .
C13 C14 C15 C16 -0.5(6) .
C14 C15 C16 C11 0.5(6) .
C12 C11 C16 C15 0.2(5) .
B2 C11 C16 C15 -178.3(3) .
